data_4078628
loop_
_publ_author_name
'Suess, Daniel L. M.'
'Peters, Jonas C.'

_publ_section_title
;
 Late-Metal Diphosphinosulfinyl S(O)P2Pincer-type Complexes
;
_journal_issue 15
_journal_name_full Organometallics
_journal_page_first 5213
_journal_paper_doi 10.1021/om3001229
_journal_volume 31
_journal_year 2012
_chemical_formula_sum 'C41 H34 Cl F3 Ir N2 O4 P2 S2'
_chemical_formula_weight 1029.41
_chemical_name_systematic
;
 ?
;
_space_group_IT_number 7
_symmetry_cell_setting monoclinic
_symmetry_space_group_name_Hall 'P -2yc'
_symmetry_space_group_name_H-M 'P 1 c 1'
_atom_sites_solution_hydrogens geom
_atom_sites_solution_primary direct
_atom_sites_solution_secondary difmap
_audit_creation_method SHELXL-97
_cell_angle_alpha 90.00
_cell_angle_beta 94.950(2)
_cell_angle_gamma 90.00
_cell_formula_units_Z 2
_cell_length_a 9.9455(4)
_cell_length_b 13.7424(5)
_cell_length_c 15.6180(6)
_cell_measurement_reflns_used 9901
_cell_measurement_temperature 100(2)
_cell_measurement_theta_max 69.10
_cell_measurement_theta_min 4.29
_cell_volume 2126.63(14)
_computing_cell_refinement 'SAINT 7.46A (Bruker-AXS, 2008)'
_computing_data_collection 'APEX2 3.0 (Bruker-AXS, 2008)'
_computing_data_reduction 'SAINT 7.46A (Bruker-AXS, 2008)'
_computing_molecular_graphics 'Bruker SHELXTL'
_computing_publication_material 'Bruker SHELXTL'
_computing_structure_refinement 'SHELXL-97 (Sheldrick, 2008)'
_computing_structure_solution 'SHELXS-97 (Sheldrick, 2008)'
_diffrn_ambient_temperature 100(2)
_diffrn_detector_area_resol_mean 8.3
_diffrn_measured_fraction_theta_full 1.000
_diffrn_measured_fraction_theta_max 1.000
_diffrn_measurement_device_type 'Bruker Smart APEX CCD'
_diffrn_measurement_method 'omega and phi scans'
_diffrn_radiation_monochromator graphite
_diffrn_radiation_source 'fine-focus sealed tube'
_diffrn_radiation_type CuK\a
_diffrn_radiation_wavelength 1.54178
_diffrn_reflns_av_R_equivalents 0.0368
_diffrn_reflns_av_sigmaI/netI 0.0386
_diffrn_reflns_limit_h_max 11
_diffrn_reflns_limit_h_min -11
_diffrn_reflns_limit_k_max 15
_diffrn_reflns_limit_k_min -16
_diffrn_reflns_limit_l_max 18
_diffrn_reflns_limit_l_min -18
_diffrn_reflns_number 36393
_diffrn_reflns_theta_full 66.59
_diffrn_reflns_theta_max 66.59
_diffrn_reflns_theta_min 3.22
_exptl_absorpt_coefficient_mu 8.756
_exptl_absorpt_correction_T_max 0.3348
_exptl_absorpt_correction_T_min 0.1237
_exptl_absorpt_correction_type multi-scan
_exptl_absorpt_process_details 'SADABS (Sheldrick, 2008)'
_exptl_crystal_colour colorless
_exptl_crystal_density_diffrn 1.608
_exptl_crystal_density_meas ?
_exptl_crystal_density_method 'not measured'
_exptl_crystal_description block
_exptl_crystal_F_000 1018
_exptl_crystal_size_max 0.41
_exptl_crystal_size_mid 0.25
_exptl_crystal_size_min 0.16
_refine_diff_density_max 0.848
_refine_diff_density_min -0.616
_refine_diff_density_rms 0.072
_refine_ls_abs_structure_details 'Flack H D (1983), Acta Cryst. A39, 876-881'
_refine_ls_abs_structure_Flack 1.002(5)
_refine_ls_extinction_method none
_refine_ls_goodness_of_fit_ref 1.068
_refine_ls_hydrogen_treatment constr
_refine_ls_matrix_type full
_refine_ls_number_parameters 508
_refine_ls_number_reflns 7298
_refine_ls_number_restraints 446
_refine_ls_restrained_S_all 1.038
_refine_ls_R_factor_all NaN
_refine_ls_R_factor_gt 0.0202
_refine_ls_shift/su_max 0.001
_refine_ls_shift/su_mean 0.000
_refine_ls_structure_factor_coef Fsqd
_refine_ls_weighting_details 'calc w=1/[\s^2^(Fo^2^)+(0.0230P)^2^+0.7458P] where P=(Fo^2^+2Fc^2^)/3'
_refine_ls_weighting_scheme calc
_refine_ls_wR_factor_gt 0.0504
_refine_ls_wR_factor_ref 0.0505
_reflns_number_gt 7241
_reflns_number_total 7298
_reflns_threshold_expression >2sigma(I)
_cod_data_source_file om3001229_si_002.cif
_cod_data_source_block '[(SOP2)IrCl(H)(NCCH3)][OTf]'
_cod_depositor_comments
;
The following automatic conversions were performed:

'_symmetry_cell_setting' value 'Monoclinic' changed to 'monoclinic'
according to /home/saulius/struct/CIF-dictionaries/cif_core.dic
dictionary named 'cif_core.dic' version 2.4.2 from 2011-04-26.

Automatic conversion script
Id: cif_fix_values 1891 2012-01-12 08:04:46Z andrius 

The following automatic conversions were performed:

'_exptl_crystal_density_meas' value 'not measured' was changed to '?'
- the value is perceived as not measured.

Automatic conversion script
Id: cif_fix_values 3008 2015-01-20 13:52:24Z robertas 
;
_cod_original_sg_symbol_H-M Pc
_cod_database_code 4078628

loop_
_symmetry_equiv_pos_as_xyz
'x, y, z'
'x, -y, z+1/2'

loop_
_atom_site_label
_atom_site_type_symbol
_atom_site_fract_x
_atom_site_fract_y
_atom_site_fract_z
_atom_site_U_iso_or_equiv
_atom_site_adp_type
_atom_site_occupancy
_atom_site_symmetry_multiplicity
_atom_site_calc_flag
_atom_site_refinement_flags
Ir1 Ir 2.208320(9) 0.235743(7) 1.276049(8) 0.00897(4) Uani 1 1 d U
P1 P 2.32421(9) 0.28029(7) 1.40465(6) 0.01056(17) Uani 1 1 d U
S1 S 2.09665(8) 0.37157(5) 1.28938(5) 0.01040(14) Uani 1 1 d U
O1 O 1.9776(2) 0.37418(17) 1.33954(15) 0.0158(5) Uani 1 1 d U
C19 C 2.0418(3) 0.4158(2) 1.1839(2) 0.0138(6) Uani 1 1 d U
C16 C 2.2873(4) 0.6154(2) 1.3883(3) 0.0234(8) Uani 1 1 d U
H16 H 2.2819 0.6842 1.3828 0.028 Uiso 1 1 calc R
C3 C 2.2444(4) 0.1014(3) 1.5999(3) 0.0229(8) Uani 1 1 d U
H3 H 2.2676 0.0367 1.6166 0.028 Uiso 1 1 calc R
C24 C 1.9711(4) 0.5036(2) 1.1736(2) 0.0183(7) Uani 1 1 d U
H24 H 1.9565 0.5431 1.2219 0.022 Uiso 1 1 calc R
C13 C 2.3075(4) 0.4134(2) 1.4033(2) 0.0134(6) Uani 1 1 d U
C4 C 2.1664(5) 0.1568(3) 1.6495(2) 0.0275(9) Uani 1 1 d U
H4 H 2.1361 0.1304 1.7006 0.033 Uiso 1 1 calc R
C15 C 2.2032(4) 0.5569(2) 1.3344(2) 0.0193(7) Uani 1 1 d U
H15 H 2.1393 0.5848 1.2928 0.023 Uiso 1 1 calc R
C1 C 2.2601(4) 0.2355(2) 1.5021(2) 0.0132(7) Uani 1 1 d U
C14 C 2.2148(4) 0.4561(2) 1.3428(2) 0.0140(6) Uani 1 1 d U
C21 C 2.0056(4) 0.3839(3) 1.0320(2) 0.0188(7) Uani 1 1 d U
H21 H 2.0157 0.3429 0.9840 0.023 Uiso 1 1 calc R
C6 C 2.1793(4) 0.2920(3) 1.5515(2) 0.0216(7) Uani 1 1 d U
H6 H 2.1572 0.3571 1.5352 0.026 Uiso 1 1 calc R
C2 C 2.2894(4) 0.1402(3) 1.5252(3) 0.0197(7) Uani 1 1 d U
H2 H 2.3406 0.1009 1.4899 0.024 Uiso 1 1 calc R
C5 C 2.1317(5) 0.2517(3) 1.6251(3) 0.0285(10) Uani 1 1 d U
H5 H 2.0753 0.2890 1.6586 0.034 Uiso 1 1 calc R
C20 C 2.0539(3) 0.3537(2) 1.1148(2) 0.0140(7) Uani 1 1 d U
C17 C 2.3786(4) 0.5745(3) 1.4498(2) 0.0220(8) Uani 1 1 d U
H17 H 2.4345 0.6154 1.4867 0.026 Uiso 1 1 calc R
C22 C 1.9434(4) 0.4733(3) 1.0207(2) 0.0224(8) Uani 1 1 d U
H22 H 1.9147 0.4952 0.9643 0.027 Uiso 1 1 calc R
C18 C 2.3893(4) 0.4737(3) 1.4579(2) 0.0190(7) Uani 1 1 d U
H18 H 2.4521 0.4460 1.5003 0.023 Uiso 1 1 calc R
C23 C 1.9225(4) 0.5317(3) 1.0910(2) 0.0221(8) Uani 1 1 d U
H23 H 1.8746 0.5912 1.0827 0.027 Uiso 1 1 calc R
P2 P 2.10543(10) 0.22765(6) 1.13814(6) 0.01069(17) Uani 1 1 d U
C34 C 2.3441(4) 0.1126(3) 0.9194(2) 0.0205(8) Uani 1 1 d U
H34 H 2.3940 0.0874 0.8752 0.025 Uiso 1 1 calc R
C30 C 1.8239(4) 0.2060(3) 1.1376(2) 0.0219(7) Uani 1 1 d U
H30 H 1.8181 0.2750 1.1362 0.026 Uiso 1 1 calc R
C25 C 1.9468(3) 0.1600(3) 1.1313(2) 0.0151(7) Uani 1 1 d U
C26 C 1.9543(4) 0.0591(3) 1.1331(2) 0.0215(8) Uani 1 1 d U
H26 H 2.0386 0.0277 1.1291 0.026 Uiso 1 1 calc R
C36 C 2.1300(4) 0.1465(3) 0.9756(2) 0.0163(7) Uani 1 1 d U
H36 H 2.0341 0.1458 0.9691 0.020 Uiso 1 1 calc R
C32 C 2.3391(4) 0.1868(2) 1.0592(2) 0.0162(7) Uani 1 1 d U
H32 H 2.3859 0.2127 1.1097 0.019 Uiso 1 1 calc R
C31 C 2.1976(4) 0.1838(2) 1.0508(2) 0.0135(6) Uani 1 1 d U
C35 C 2.2023(4) 0.1105(3) 0.9106(2) 0.0197(8) Uani 1 1 d U
H35 H 2.1560 0.0843 0.8600 0.024 Uiso 1 1 calc R
C27 C 1.8389(4) 0.0037(3) 1.1409(3) 0.0279(8) Uani 1 1 d U
H27 H 1.8442 -0.0653 1.1415 0.033 Uiso 1 1 calc R
C33 C 2.4102(4) 0.1516(3) 0.9929(2) 0.0196(7) Uani 1 1 d U
H33 H 2.5060 0.1545 0.9982 0.023 Uiso 1 1 calc R
C29 C 1.7081(4) 0.1497(3) 1.1460(2) 0.0281(9) Uani 1 1 d U
H29 H 1.6236 0.1807 1.1504 0.034 Uiso 1 1 calc R
C28 C 1.7165(4) 0.0494(3) 1.1478(3) 0.0306(9) Uani 1 1 d U
H28 H 1.6379 0.0117 1.1539 0.037 Uiso 1 1 calc R
S100 S 1.84566(10) 0.73940(6) 1.29193(6) 0.01953(19) Uani 1 1 d U
C12 C 2.5709(4) 0.2542(2) 1.5029(3) 0.0172(7) Uani 1 1 d U
H12 H 2.5202 0.2516 1.5516 0.021 Uiso 1 1 calc R
C7 C 2.5050(4) 0.2615(2) 1.4210(2) 0.0152(7) Uani 1 1 d U
C8 C 2.5799(4) 0.2632(3) 1.3492(3) 0.0212(8) Uani 1 1 d U
H8 H 2.5355 0.2646 1.2929 0.025 Uiso 1 1 calc R
C10 C 2.7848(4) 0.2574(3) 1.4424(3) 0.0213(8) Uani 1 1 d U
H10 H 2.8807 0.2581 1.4498 0.026 Uiso 1 1 calc R
C11 C 2.7115(4) 0.2507(3) 1.5135(3) 0.0186(7) Uani 1 1 d U
H11 H 2.7567 0.2438 1.5693 0.022 Uiso 1 1 calc R
C9 C 2.7200(4) 0.2628(3) 1.3612(3) 0.0252(9) Uani 1 1 d U
H9 H 2.7714 0.2664 1.3128 0.030 Uiso 1 1 calc R
F102 F 1.6240(4) 0.7056(3) 1.3655(3) 0.0659(12) Uani 1 1 d U
O102 O 1.7790(5) 0.7117(3) 1.2112(2) 0.0413(9) Uani 1 1 d U
F101 F 1.7599(3) 0.8059(2) 1.43361(18) 0.0490(7) Uani 1 1 d U
N1 N 2.0629(3) 0.14646(19) 1.33097(17) 0.0123(5) Uani 1 1 d U
O101 O 1.9091(4) 0.6600(2) 1.3385(2) 0.0447(9) Uani 1 1 d U
F100 F 1.6415(3) 0.8506(3) 1.3201(3) 0.0628(9) Uani 1 1 d U
O100 O 1.9258(4) 0.8263(2) 1.2894(2) 0.0431(8) Uani 1 1 d U
C37 C 1.9828(4) 0.0970(2) 1.3544(2) 0.0168(7) Uani 1 1 d U
C38 C 1.8793(4) 0.0324(3) 1.3825(3) 0.0260(8) Uani 1 1 d U
H20A H 1.7900 0.0565 1.3609 0.039 Uiso 1 1 calc R
H20B H 1.8858 0.0303 1.4454 0.039 Uiso 1 1 calc R
H20C H 1.8925 -0.0332 1.3600 0.039 Uiso 1 1 calc R
C100 C 1.7101(5) 0.7760(3) 1.3557(3) 0.0352(10) Uani 1 1 d U
Cl1 Cl 2.33796(8) 0.09114(5) 1.26272(5) 0.01540(16) Uani 1 1 d U
N2 N 1.5703(5) 0.3827(3) 1.1388(3) 0.0498(11) Uani 1 1 d U
C39 C 1.5937(5) 0.4367(3) 1.1931(3) 0.0413(11) Uani 1 1 d U
C40 C 1.6292(8) 0.5026(5) 1.2638(4) 0.073(2) Uani 1 1 d U
H30A H 1.6256 0.5697 1.2427 0.109 Uiso 1 1 calc R
H30B H 1.7207 0.4879 1.2888 0.109 Uiso 1 1 calc R
H30C H 1.5653 0.4946 1.3077 0.109 Uiso 1 1 calc R

loop_
_atom_site_aniso_label
_atom_site_aniso_U_11
_atom_site_aniso_U_22
_atom_site_aniso_U_33
_atom_site_aniso_U_23
_atom_site_aniso_U_13
_atom_site_aniso_U_12
Ir1 0.01433(7) 0.00517(6) 0.00770(6) -0.00042(9) 0.00258(4) -0.00084(9)
P1 0.0168(4) 0.0068(4) 0.0087(4) 0.0010(3) 0.0043(3) -0.0001(3)
S1 0.0170(4) 0.0050(3) 0.0095(3) -0.0011(3) 0.0031(3) 0.0009(3)
O1 0.0181(12) 0.0148(11) 0.0155(12) -0.0008(9) 0.0074(10) 0.0019(9)
C19 0.0196(18) 0.0118(15) 0.0097(15) 0.0042(12) 0.0005(13) 0.0007(13)
C16 0.030(2) 0.0087(15) 0.032(2) -0.0032(14) 0.0058(16) -0.0029(14)
C3 0.027(2) 0.0161(18) 0.025(2) 0.0085(16) 0.0019(16) -0.0023(15)
C24 0.0248(19) 0.0116(16) 0.0188(17) -0.0025(13) 0.0042(14) 0.0019(13)
C13 0.0239(18) 0.0063(14) 0.0107(15) -0.0030(12) 0.0063(13) -0.0054(13)
C4 0.041(2) 0.030(2) 0.0129(17) 0.0030(15) 0.0105(17) -0.0115(19)
C15 0.028(2) 0.0123(16) 0.0180(17) -0.0014(13) 0.0036(14) 0.0005(14)
C1 0.0164(18) 0.0137(18) 0.0098(16) 0.0011(12) 0.0027(14) -0.0026(13)
C14 0.0201(17) 0.0108(14) 0.0122(14) -0.0032(12) 0.0076(12) -0.0047(13)
C21 0.027(2) 0.0166(16) 0.0135(16) 0.0007(13) 0.0041(14) -0.0012(14)
C6 0.029(2) 0.0164(16) 0.0210(18) -0.0002(15) 0.0112(15) 0.0000(15)
C2 0.022(2) 0.0168(17) 0.0206(18) 0.0003(16) 0.0057(16) -0.0014(15)
C5 0.044(3) 0.0229(18) 0.022(2) -0.0047(16) 0.020(2) 0.0004(17)
C20 0.0174(17) 0.0076(15) 0.0176(16) 0.0014(13) 0.0049(13) -0.0002(13)
C17 0.028(2) 0.0159(17) 0.0222(18) -0.0075(14) 0.0032(15) -0.0072(14)
C22 0.029(2) 0.0232(18) 0.0140(17) 0.0049(14) -0.0009(15) 0.0022(15)
C18 0.0235(19) 0.0163(17) 0.0171(17) -0.0036(13) 0.0017(14) -0.0033(14)
C23 0.029(2) 0.0138(16) 0.0231(18) 0.0063(14) 0.0016(15) 0.0056(15)
P2 0.0163(4) 0.0073(4) 0.0087(4) -0.0029(3) 0.0024(3) -0.0008(3)
C34 0.032(2) 0.0155(16) 0.0154(17) -0.0013(13) 0.0113(15) 0.0020(15)
C30 0.0248(19) 0.0251(18) 0.0163(17) -0.0041(15) 0.0041(15) 0.0010(16)
C25 0.0191(17) 0.0196(17) 0.0071(14) -0.0025(13) 0.0033(13) -0.0017(13)
C26 0.0237(19) 0.0200(17) 0.0210(18) 0.0005(15) 0.0025(15) -0.0036(15)
C36 0.0203(18) 0.0136(16) 0.0153(17) -0.0022(15) 0.0042(14) -0.0032(14)
C32 0.0223(18) 0.0126(16) 0.0139(16) -0.0002(12) 0.0027(13) -0.0016(13)
C31 0.0188(17) 0.0087(15) 0.0139(15) -0.0011(13) 0.0061(13) 0.0022(14)
C35 0.031(2) 0.0171(17) 0.0121(17) -0.0025(15) 0.0071(15) -0.0069(15)
C27 0.034(2) 0.0236(19) 0.0253(19) 0.0001(15) 0.0004(17) -0.0110(16)
C33 0.0197(18) 0.0205(17) 0.0196(17) 0.0025(14) 0.0079(14) 0.0026(14)
C29 0.0162(18) 0.047(2) 0.0209(19) -0.0045(17) 0.0030(15) -0.0036(17)
C28 0.026(2) 0.042(2) 0.024(2) -0.0012(17) 0.0023(16) -0.0178(18)
S100 0.0273(5) 0.0167(4) 0.0148(4) -0.0004(3) 0.0034(4) 0.0031(3)
C12 0.022(2) 0.0147(15) 0.0151(18) -0.0021(13) 0.0051(15) -0.0037(14)
C7 0.0179(18) 0.0103(15) 0.0177(18) -0.0018(12) 0.0035(14) 0.0015(13)
C8 0.021(2) 0.0253(19) 0.0170(19) -0.0008(14) 0.0010(16) -0.0036(14)
C10 0.0169(19) 0.0225(17) 0.025(2) -0.0072(15) 0.0026(16) -0.0021(14)
C11 0.022(2) 0.0160(15) 0.0175(19) -0.0012(14) -0.0002(15) -0.0019(14)
C9 0.022(2) 0.033(2) 0.021(2) -0.0031(15) 0.0078(17) -0.0031(15)
F102 0.072(3) 0.059(2) 0.073(3) -0.027(2) 0.043(2) -0.038(2)
O102 0.062(3) 0.0411(18) 0.0207(16) -0.0033(15) 0.0026(16) 0.0020(19)
F101 0.0560(18) 0.0608(19) 0.0327(14) -0.0210(14) 0.0188(13) -0.0116(15)
N1 0.0173(14) 0.0089(12) 0.0114(13) 0.0041(11) 0.0058(11) -0.0047(11)
O101 0.070(2) 0.0390(17) 0.0237(15) -0.0023(13) -0.0030(15) 0.0257(17)
F100 0.0481(19) 0.063(2) 0.078(2) 0.0000(18) 0.0125(16) 0.0279(16)
O100 0.050(2) 0.0340(16) 0.050(2) -0.0094(15) 0.0284(17) -0.0081(14)
C37 0.0221(18) 0.0117(15) 0.0168(17) -0.0006(13) 0.0033(14) 0.0033(14)
C38 0.030(2) 0.0157(16) 0.034(2) 0.0039(15) 0.0104(17) -0.0046(15)
C100 0.040(3) 0.032(2) 0.035(3) -0.0104(18) 0.013(2) -0.0057(18)
Cl1 0.0232(4) 0.0088(3) 0.0144(4) -0.0009(3) 0.0028(3) 0.0024(3)
N2 0.062(3) 0.043(2) 0.041(2) -0.0011(19) -0.012(2) -0.002(2)
C39 0.049(3) 0.032(2) 0.043(3) 0.000(2) 0.008(2) -0.008(2)
C40 0.109(5) 0.051(3) 0.063(4) -0.023(3) 0.032(4) -0.033(3)

loop_
_atom_type_symbol
_atom_type_description
_atom_type_scat_dispersion_real
_atom_type_scat_dispersion_imag
_atom_type_scat_source
C C 0.0181 0.0091 'International Tables Vol C Tables 4.2.6.8 and 6.1.1.4'
H H 0.0000 0.0000 'International Tables Vol C Tables 4.2.6.8 and 6.1.1.4'
O O 0.0492 0.0322 'International Tables Vol C Tables 4.2.6.8 and 6.1.1.4'
P P 0.2955 0.4335 'International Tables Vol C Tables 4.2.6.8 and 6.1.1.4'
S S 0.3331 0.5567 'International Tables Vol C Tables 4.2.6.8 and 6.1.1.4'
Cl Cl 0.3639 0.7018 'International Tables Vol C Tables 4.2.6.8 and 6.1.1.4'
Ir Ir -4.7710 6.5667 'International Tables Vol C Tables 4.2.6.8 and 6.1.1.4'
F F 0.0727 0.0534 'International Tables Vol C Tables 4.2.6.8 and 6.1.1.4'
N N 0.0311 0.0180 'International Tables Vol C Tables 4.2.6.8 and 6.1.1.4'

loop_
_geom_angle_atom_site_label_1
_geom_angle_atom_site_label_2
_geom_angle_atom_site_label_3
_geom_angle
N1 Ir1 S1 94.88(8)
N1 Ir1 P2 94.95(8)
S1 Ir1 P2 86.68(3)
N1 Ir1 P1 96.17(8)
S1 Ir1 P1 84.87(3)
P2 Ir1 P1 166.55(4)
N1 Ir1 Cl1 86.92(8)
S1 Ir1 Cl1 177.78(3)
P2 Ir1 Cl1 94.47(3)
P1 Ir1 Cl1 93.65(3)
C1 P1 C7 104.53(18)
C1 P1 C13 108.08(16)
C7 P1 C13 103.38(16)
C1 P1 Ir1 117.13(13)
C7 P1 Ir1 119.92(13)
C13 P1 Ir1 102.47(12)
O1 S1 C19 106.56(15)
O1 S1 C14 105.00(14)
C19 S1 C14 109.91(16)
O1 S1 Ir1 120.51(10)
C19 S1 Ir1 108.49(11)
C14 S1 Ir1 106.10(11)
C20 C19 C24 121.1(3)
C20 C19 S1 117.8(3)
C24 C19 S1 120.5(3)
C17 C16 C15 120.6(3)
C17 C16 H16 119.7
C15 C16 H16 119.7
C4 C3 C2 119.9(4)
C4 C3 H3 120.0
C2 C3 H3 120.0
C23 C24 C19 118.5(3)
C23 C24 H24 120.8
C19 C24 H24 120.8
C14 C13 C18 118.7(3)
C14 C13 P1 118.8(2)
C18 C13 P1 122.4(3)
C3 C4 C5 120.3(4)
C3 C4 H4 119.9
C5 C4 H4 119.9
C16 C15 C14 118.5(3)
C16 C15 H15 120.8
C14 C15 H15 120.8
C2 C1 C6 120.1(3)
C2 C1 P1 117.4(3)
C6 C1 P1 122.5(3)
C13 C14 C15 121.8(3)
C13 C14 S1 114.1(2)
C15 C14 S1 123.4(3)
C22 C21 C20 119.7(3)
C22 C21 H21 120.2
C20 C21 H21 120.2
C5 C6 C1 119.1(4)
C5 C6 H6 120.4
C1 C6 H6 120.4
C1 C2 C3 120.3(4)
C1 C2 H2 119.8
C3 C2 H2 119.8
C4 C5 C6 120.2(4)
C4 C5 H5 119.9
C6 C5 H5 119.9
C19 C20 C21 119.3(3)
C19 C20 P2 117.8(3)
C21 C20 P2 122.0(3)
C16 C17 C18 120.5(3)
C16 C17 H17 119.8
C18 C17 H17 119.8
C21 C22 C23 120.5(3)
C21 C22 H22 119.7
C23 C22 H22 119.7
C17 C18 C13 119.8(3)
C17 C18 H18 120.1
C13 C18 H18 120.1
C22 C23 C24 120.5(3)
C22 C23 H23 119.7
C24 C23 H23 119.7
C31 P2 C25 106.09(16)
C31 P2 C20 108.37(16)
C25 P2 C20 104.14(16)
C31 P2 Ir1 120.44(12)
C25 P2 Ir1 113.01(11)
C20 P2 Ir1 103.54(12)
C33 C34 C35 119.5(3)
C33 C34 H34 120.2
C35 C34 H34 120.2
C25 C30 C29 119.4(4)
C25 C30 H30 120.3
C29 C30 H30 120.3
C30 C25 C26 119.9(3)
C30 C25 P2 121.8(3)
C26 C25 P2 117.6(3)
C25 C26 C27 120.4(4)
C25 C26 H26 119.8
C27 C26 H26 119.8
C35 C36 C31 120.3(3)
C35 C36 H36 119.9
C31 C36 H36 119.9
C33 C32 C31 119.4(3)
C33 C32 H32 120.3
C31 C32 H32 120.3
C36 C31 C32 119.6(3)
C36 C31 P2 121.1(3)
C32 C31 P2 119.3(3)
C36 C35 C34 120.0(3)
C36 C35 H35 120.0
C34 C35 H35 120.0
C28 C27 C26 119.8(4)
C28 C27 H27 120.1
C26 C27 H27 120.1
C34 C33 C32 121.1(3)
C34 C33 H33 119.4
C32 C33 H33 119.4
C28 C29 C30 120.3(4)
C28 C29 H29 119.9
C30 C29 H29 119.9
C29 C28 C27 120.3(4)
C29 C28 H28 119.9
C27 C28 H28 119.9
O102 S100 O101 113.5(2)
O102 S100 O100 114.5(2)
O101 S100 O100 115.3(2)
O102 S100 C100 104.4(2)
O101 S100 C100 104.4(2)
O100 S100 C100 103.0(2)
C7 C12 C11 120.0(4)
C7 C12 H12 120.0
C11 C12 H12 120.0
C12 C7 C8 119.8(4)
C12 C7 P1 121.5(3)
C8 C7 P1 118.4(3)
C9 C8 C7 119.3(4)
C9 C8 H8 120.4
C7 C8 H8 120.4
C9 C10 C11 120.4(4)
C9 C10 H10 119.8
C11 C10 H10 119.8
C10 C11 C12 119.7(4)
C10 C11 H11 120.2
C12 C11 H11 120.2
C10 C9 C8 120.7(4)
C10 C9 H9 119.7
C8 C9 H9 119.7
C37 N1 Ir1 175.1(3)
N1 C37 C38 178.6(4)
C37 C38 H20A 109.5
C37 C38 H20B 109.5
H20A C38 H20B 109.5
C37 C38 H20C 109.5
H20A C38 H20C 109.5
H20B C38 H20C 109.5
F102 C100 F100 107.6(5)
F102 C100 F101 108.3(4)
F100 C100 F101 106.3(4)
F102 C100 S100 112.6(3)
F100 C100 S100 111.3(4)
F101 C100 S100 110.5(4)
N2 C39 C40 177.1(7)
C39 C40 H30A 109.5
C39 C40 H30B 109.5
H30A C40 H30B 109.5
C39 C40 H30C 109.5
H30A C40 H30C 109.5
H30B C40 H30C 109.5

loop_
_geom_bond_atom_site_label_1
_geom_bond_atom_site_label_2
_geom_bond_distance
Ir1 N1 2.132(3)
Ir1 S1 2.1911(7)
Ir1 P2 2.3061(10)
Ir1 P1 2.3103(9)
Ir1 Cl1 2.3877(7)
P1 C1 1.808(4)
P1 C7 1.813(4)
P1 C13 1.837(3)
S1 O1 1.475(2)
S1 C19 1.796(3)
S1 C14 1.805(3)
C19 C20 1.389(5)
C19 C24 1.399(5)
C16 C17 1.383(6)
C16 C15 1.390(5)
C16 H16 0.9500
C3 C4 1.373(6)
C3 C2 1.391(6)
C3 H3 0.9500
C24 C23 1.393(5)
C24 H24 0.9500
C13 C14 1.391(5)
C13 C18 1.398(5)
C4 C5 1.393(6)
C4 H4 0.9500
C15 C14 1.394(5)
C15 H15 0.9500
C1 C2 1.384(5)
C1 C6 1.396(5)
C21 C22 1.381(5)
C21 C20 1.402(5)
C21 H21 0.9500
C6 C5 1.395(6)
C6 H6 0.9500
C2 H2 0.9500
C5 H5 0.9500
C20 P2 1.835(3)
C17 C18 1.395(5)
C17 H17 0.9500
C22 C23 1.390(5)
C22 H22 0.9500
C18 H18 0.9500
C23 H23 0.9500
P2 C31 1.811(3)
P2 C25 1.826(4)
C34 C33 1.380(5)
C34 C35 1.405(6)
C34 H34 0.9500
C30 C25 1.388(5)
C30 C29 1.403(6)
C30 H30 0.9500
C25 C26 1.389(5)
C26 C27 1.391(5)
C26 H26 0.9500
C36 C35 1.386(5)
C36 C31 1.400(5)
C36 H36 0.9500
C32 C33 1.391(5)
C32 C31 1.403(5)
C32 H32 0.9500
C35 H35 0.9500
C27 C28 1.382(6)
C27 H27 0.9500
C33 H33 0.9500
C29 C28 1.381(6)
C29 H29 0.9500
C28 H28 0.9500
S100 O102 1.425(4)
S100 O101 1.428(3)
S100 O100 1.438(3)
S100 C100 1.815(5)
C12 C7 1.390(6)
C12 C11 1.395(6)
C12 H12 0.9500
C7 C8 1.398(6)
C8 C9 1.390(6)
C8 H8 0.9500
C10 C9 1.374(6)
C10 C11 1.383(6)
C10 H10 0.9500
C11 H11 0.9500
C9 H9 0.9500
F102 C100 1.309(6)
F101 C100 1.338(6)
N1 C37 1.133(5)
F100 C100 1.327(6)
C37 C38 1.455(5)
C38 H20A 0.9800
C38 H20B 0.9800
C38 H20C 0.9800
N2 C39 1.136(7)
C39 C40 1.447(7)
C40 H30A 0.9800
C40 H30B 0.9800
C40 H30C 0.9800
